data_1566745
loop_
_publ_author_name
'Kodama, Takuya'
'Saito, Kanako'
'Tobisu, Mamoru'

_publ_section_title
;
 Nickel-Catalyzed Skeletal Transformation of Tropone Derivatives via C--C
 Bond Activation: Catalyst-Controlled Access to Diverse Ring Systems
;
_journal_name_full 'Chemical Science'
_journal_paper_doi 10.1039/D2SC01394K
_journal_year 2022
_chemical_formula_moiety 'C69 H76 Ni O P2, C4 H7 O, C4 H6 O'
_chemical_formula_sum 'C77 H89 Ni O3 P2'
_chemical_formula_weight 1183.13
_chemical_properties_physical Oxygen-sensitive
_space_group_crystal_system triclinic
_space_group_IT_number 2
_space_group_name_Hall '-P 1'
_space_group_name_H-M_alt 'P -1'
_atom_sites_solution_hydrogens geom
_atom_sites_solution_primary dual
_audit_creation_date 2021-10-13
_audit_creation_method
;
Olex2 1.3
(compiled 2020.11.12 svn.r5f609507 for OlexSys, GUI svn.r6272)
;
_audit_update_record
;
2021-10-14 deposited with the CCDC.	2022-04-04 downloaded from the CCDC.
;
_cell_angle_alpha 104.7600(10)
_cell_angle_beta 97.2130(10)
_cell_angle_gamma 100.5840(10)
_cell_formula_units_Z 2
_cell_length_a 10.9952(2)
_cell_length_b 14.1370(2)
_cell_length_c 21.6909(3)
_cell_measurement_reflns_used 19254
_cell_measurement_temperature 123
_cell_measurement_theta_max 76.3900
_cell_measurement_theta_min 3.3660
_cell_volume 3151.76(9)
_computing_cell_refinement 'CrysAlisPro 1.171.40.43a (Rigaku OD, 2019)'
_computing_data_collection 'CrysAlisPro 1.171.40.43a (Rigaku OD, 2019)'
_computing_data_reduction 'CrysAlisPro 1.171.40.43a (Rigaku OD, 2019)'
_computing_molecular_graphics 'Olex2 1.3 (Dolomanov et al., 2009)'
_computing_publication_material 'Olex2 1.3 (Dolomanov et al., 2009)'
_computing_structure_refinement 'SHELXL 2018/3 (Sheldrick, 2015)'
_computing_structure_solution 'SHELXT  (Sheldrick, 2015)'
_diffrn_ambient_temperature 123
_diffrn_detector 'CCD plate'
_diffrn_detector_area_resol_mean 10.0000
_diffrn_detector_type HyPix
_diffrn_measured_fraction_theta_full 0.994
_diffrn_measured_fraction_theta_max 0.959
_diffrn_measurement_details
;
List of Runs (angles in degrees, time in seconds):

  # Type    Start    End  Width  t~exp~   \w     \q     \k     \f   Frames
#--------------------------------------------------------------------------
  1  \w     25.00 120.00   0.50    0.05    --   47.45  77.00 150.00  190
  2  \w    117.00 142.00   0.50    0.11    --   70.50  77.00  90.00   50
  3  \w     90.00 120.00   0.50    0.05    --   47.45 125.00   0.00   60
  4  \w     72.00  97.00   0.50    0.11    --   70.50 155.00 -69.00   50
  5  \w     61.00  86.00   0.50    0.05    --   47.45 155.00 -69.00   50
  6  \w     61.00 112.00   0.50    0.11    --   70.50  77.00  90.00  102
  7  \w     76.00 119.00   0.50    0.05    --   47.45 119.00 133.00   86
  8  \w     25.00  50.00   0.50    0.05    --   47.45-119.00  48.00   50
  9  \w     35.00  60.00   0.50    0.11    --   70.50-119.00  48.00   50
 10  \w     45.00  70.00   0.50    0.05    --   47.45-155.00-108.00   50
 11  \w     49.00 137.00   0.50    0.11    --   70.50-155.00-108.00  176
 12  \w    -62.00 -34.00   0.50    0.11    -- -106.00  37.00  90.00   56
 13  \w    -87.00 -33.00   0.50    0.05    --  -47.45 119.00 133.00  108
 14  \w   -112.00 -63.00   0.50    0.11    -- -106.00 119.00 133.00   98
 15  \w   -117.00 -33.00   0.50    0.11    -- -106.00 125.00 150.00  168
 16  \w   -121.00 -33.00   0.50    0.11    -- -106.00  57.00 150.00  176
 17  \w   -119.00 -72.00   0.50    0.11    -- -106.00  57.00   0.00   94
 18  \w   -117.00 -31.00   0.50    0.11    -- -106.00  19.00 -90.00  172
 19  \w   -113.00 -33.00   0.50    0.11    -- -106.00 125.00 -60.00  160
 20  \w    -77.00 -50.00   0.50    0.11    -- -106.00 155.00 -69.00   54
 21  \w   -105.00 -52.00   0.50    0.05    --  -47.45 155.00 -69.00  106
 22  \w   -109.00 -84.00   0.50    0.05    --  -47.45-155.00-108.00   50
 23  \w   -133.00-108.00   0.50    0.11    -- -106.00-155.00-108.00   50
 24  \w   -108.00 -71.00   0.50    0.11    -- -106.00-125.00 -60.00   74
 25  \w   -127.00-101.00   0.50    0.11    -- -106.00-119.00  48.00   52
 26  \w   -114.00 -74.00   0.50    0.05    --  -47.45-119.00  48.00   80
 27  \w   -119.00 -25.00   0.50    0.05    --  -47.45 -77.00  60.00  188
 28  \w   -120.00 -71.00   0.50    0.05    --  -47.45-125.00 150.00   98
 29  \w   -162.00-117.00   0.50    0.11    -- -106.00 -37.00 120.00   90
 30  \w   -172.00-110.00   0.50    0.11    -- -106.00 -37.00 150.00  124
 31  \w   -129.00 -41.00   0.50    0.11    -- -106.00  77.00 150.00  176
 32  \w   -129.00 -40.00   0.50    0.11    -- -106.00  77.00 -30.00  178
 33  \w   -131.00-102.00   0.50    0.11    -- -106.00 155.00 -69.00   58
 34  \w   -177.00-134.00   0.50    0.11    -- -106.00 -37.00 -60.00   86
 35  \w   -170.00 -92.00   0.50    0.11    -- -106.00 -77.00-120.00  156
 36  \w   -167.00-107.00   0.50    0.11    -- -106.00 -57.00  90.00  120
;
_diffrn_measurement_device 'four-circle diffractometer'
_diffrn_measurement_device_type 'XtaLAB Synergy, Single source at offset/far, HyPix'
_diffrn_measurement_method '\w scans'
_diffrn_orient_matrix_type 'CrysAlisPro convention (1999,Acta A55,543-557)'
_diffrn_orient_matrix_UB_11 -0.1368409000
_diffrn_orient_matrix_UB_12 0.0110851000
_diffrn_orient_matrix_UB_13 -0.0002593000
_diffrn_orient_matrix_UB_21 -0.0304252000
_diffrn_orient_matrix_UB_22 -0.0459343000
_diffrn_orient_matrix_UB_23 -0.0741489000
_diffrn_orient_matrix_UB_31 -0.0368298000
_diffrn_orient_matrix_UB_32 -0.1055589000
_diffrn_orient_matrix_UB_33 0.0089273000
_diffrn_radiation_monochromator mirror
_diffrn_radiation_probe x-ray
_diffrn_radiation_type 'Cu K\a'
_diffrn_radiation_wavelength 1.54184
_diffrn_reflns_av_R_equivalents 0.1074
_diffrn_reflns_av_unetI/netI 0.0850
_diffrn_reflns_Laue_measured_fraction_full 0.994
_diffrn_reflns_Laue_measured_fraction_max 0.959
_diffrn_reflns_limit_h_max 13
_diffrn_reflns_limit_h_min -13
_diffrn_reflns_limit_k_max 13
_diffrn_reflns_limit_k_min -17
_diffrn_reflns_limit_l_max 26
_diffrn_reflns_limit_l_min -26
_diffrn_reflns_number 40125
_diffrn_reflns_point_group_measured_fraction_full 0.994
_diffrn_reflns_point_group_measured_fraction_max 0.959
_diffrn_reflns_theta_full 67.684
_diffrn_reflns_theta_max 76.531
_diffrn_reflns_theta_min 3.318
_diffrn_source 'micro-focus sealed X-ray tube'
_diffrn_source_type 'PhotonJet (Cu) X-ray Source'
_exptl_absorpt_coefficient_mu 1.295
_exptl_absorpt_correction_T_max 1.00000
_exptl_absorpt_correction_T_min 0.45128
_exptl_absorpt_correction_type multi-scan
_exptl_absorpt_process_details
;
CrysAlisPro 1.171.40.43a (Rigaku Oxford Diffraction, 2019)
Empirical absorption correction using spherical harmonics,
 implemented in SCALE3 ABSPACK scaling algorithm.
;
_exptl_crystal_colour orange
_exptl_crystal_colour_primary orange
_exptl_crystal_density_diffrn 1.247
_exptl_crystal_description block
_exptl_crystal_F_000 1266
_exptl_crystal_size_max 0.398
_exptl_crystal_size_mid 0.236
_exptl_crystal_size_min 0.151
_refine_diff_density_max 1.192
_refine_diff_density_min -0.877
_refine_diff_density_rms 0.105
_refine_ls_extinction_method none
_refine_ls_goodness_of_fit_ref 1.126
_refine_ls_hydrogen_treatment constr
_refine_ls_matrix_type full
_refine_ls_number_parameters 748
_refine_ls_number_reflns 12709
_refine_ls_number_restraints 0
_refine_ls_restrained_S_all 1.126
_refine_ls_R_factor_all 0.0863
_refine_ls_R_factor_gt 0.0728
_refine_ls_shift/su_max 0.001
_refine_ls_shift/su_mean 0.000
_refine_ls_structure_factor_coef Fsqd
_refine_ls_weighting_details 'w=1/[\s^2^(Fo^2^)+(0.1406P)^2^+0.9919P] where P=(Fo^2^+2Fc^2^)/3'
_refine_ls_weighting_scheme calc
_refine_ls_wR_factor_gt 0.2025
_refine_ls_wR_factor_ref 0.2335
_reflns_Friedel_coverage 0.000
_reflns_number_gt 10291
_reflns_number_total 12709
_reflns_threshold_expression 'I > 2\s(I)'
_cod_data_source_file d2sc01394k2.cif
_cod_data_source_block 190519_tk01-120-1_thf
_cod_database_code 1566745
_shelx_shelxl_version_number 2018/3
_chemical_oxdiff_formula 'C69 H76 O1 P2 Ni1'
_chemical_oxdiff_usercomment '190519_TK01-120-1_THF C69 H76 O1 P2 Ni1'
_shelx_space_group_comment
;
The symmetry employed for this shelxl refinement is uniquely defined
by the following loop, which should always be used as a source of
symmetry information in preference to the above space-group names.
They are only intended as comments.
;
_reflns_odcompleteness_completeness 99.48
_reflns_odcompleteness_iscentric 1
_reflns_odcompleteness_theta 66.97
_olex2_refinement_description
;
1. Fixed Uiso
 At 1.2 times of:
  All C(H) groups, All C(H,H) groups
2.a Ternary CH refined with riding coordinates:
 C12(H12), C2(H2), C24(H24), C18(H18)
2.b Secondary CH2 refined with riding coordinates:
 C13(H13A,H13B), C29(H29A,H29B), C9(H9A,H9B), C10(H10A,H10B), C17(H17A,H17B),
 C15(H15A,H15B), C7(H7A,H7B), C3(H3A,H3B), C14(H14A,H14B), C23(H23A,H23B),
 C6(H6A,H6B), C19(H19A,H19B), C25(H25A,H25B), C16(H16A,H16B), C4(H4A,H4B),
 C21(H21A,H21B), C28(H28A,H28B), C22(H22A,H22B), C5(H5A,H5B), C20(H20A,H20B),
 C27(H27A,H27B), C26(H26A,H26B), C75(H75A,H75B), C76(H76A,H76B), C81(H81A,H81B),
  C82(H82A,H82B), C77(H77A,H77B)
2.c Aromatic/amide H refined with riding coordinates:
 C66(H66), C72(H72), C51(H51), C70(H70), C60(H60), C68(H68), C50(H50),
 C64(H64), C59(H59), C71(H71), C56(H56), C62(H62), C37(H37), C54(H54), C65(H65),
  C38(H38), C52(H52), C63(H63), C69(H69), C53(H53), C58(H58), C46(H46),
 C35(H35), C48(H48), C49(H49), C57(H57), C36(H36), C47(H47), C80(H80), C78(H78),
  C83(H83)
;
_olex2_submission_special_instructions 'No special instructions were received'
_oxdiff_exptl_absorpt_empirical_details
;
Empirical correction (ABSPACK) includes:
- Absorption correction using spherical harmonics
- Frame scaling
;
_oxdiff_exptl_absorpt_empirical_full_max 2.634
_oxdiff_exptl_absorpt_empirical_full_min 0.355

loop_
_space_group_symop_operation_xyz
'x, y, z'
'-x, -y, -z'

loop_
_atom_site_label
_atom_site_type_symbol
_atom_site_fract_x
_atom_site_fract_y
_atom_site_fract_z
_atom_site_U_iso_or_equiv
_atom_site_adp_type
_atom_site_occupancy
_atom_site_site_symmetry_order
_atom_site_calc_flag
_atom_site_refinement_flags_posn
_atom_site_refinement_flags_adp
_atom_site_refinement_flags_occupancy
_atom_site_disorder_assembly
_atom_site_disorder_group
Ni1 Ni 0.56065(4) 0.45029(3) 0.21466(2) 0.02075(15) Uani 1 1 d . . . . .
P8 P 0.53452(6) 0.51984(5) 0.31123(3) 0.02245(18) Uani 1 1 d . . . . .
P11 P 0.58337(6) 0.59299(5) 0.19202(3) 0.02208(18) Uani 1 1 d . . . . .
O73 O 0.57256(18) 0.36648(13) 0.13775(9) 0.0230(4) Uani 1 1 d . . . . .
C44 C 0.4299(2) 0.22914(18) 0.15730(13) 0.0218(5) Uani 1 1 d . . . . .
C43 C 0.5539(3) 0.30556(18) 0.17570(13) 0.0229(5) Uani 1 1 d . . . . .
C67 C 0.3667(2) 0.21158(19) 0.08887(13) 0.0231(5) Uani 1 1 d . . . . .
C12 C 0.7427(3) 0.64400(19) 0.17937(13) 0.0237(5) Uani 1 1 d . . . . .
H12 H 0.746162 0.712835 0.174450 0.028 Uiso 1 1 calc R U . . .
C31 C 0.4498(3) 0.19405(18) 0.26472(13) 0.0215(5) Uani 1 1 d . . . . .
C2 C 0.6297(3) 0.5040(2) 0.38335(14) 0.0251(6) Uani 1 1 d . . . . .
H2 H 0.599994 0.433055 0.384050 0.030 Uiso 1 1 calc R U . . .
C42 C 0.6583(2) 0.25216(18) 0.18701(13) 0.0225(5) Uani 1 1 d . . . . .
C24 C 0.4773(3) 0.5974(2) 0.12040(13) 0.0251(6) Uani 1 1 d . . . . .
H24 H 0.491635 0.545613 0.082669 0.030 Uiso 1 1 calc R U . . .
C61 C 0.7327(3) 0.11655(19) 0.22570(14) 0.0244(6) Uani 1 1 d . . . . .
C40 C 0.5781(3) 0.20553(18) 0.27979(13) 0.0232(5) Uani 1 1 d . . . . .
C30 C 0.3857(2) 0.17427(18) 0.19599(13) 0.0228(5) Uani 1 1 d . . . . .
C66 C 0.6660(3) 0.0209(2) 0.22170(15) 0.0282(6) Uani 1 1 d . . . . .
H66 H 0.578467 0.009824 0.222537 0.034 Uiso 1 1 calc R U . . .
C45 C 0.2782(3) 0.0836(2) 0.16934(14) 0.0261(6) Uani 1 1 d . . . . .
C55 C 0.7465(3) 0.24906(19) 0.14052(14) 0.0236(5) Uani 1 1 d . . . . .
C13 C 0.8418(3) 0.6514(2) 0.23843(14) 0.0293(6) Uani 1 1 d . . . . .
H13A H 0.825103 0.697824 0.277442 0.035 Uiso 1 1 calc R U . . .
H13B H 0.834125 0.584483 0.245848 0.035 Uiso 1 1 calc R U . . .
C29 C 0.3388(3) 0.5657(2) 0.12593(15) 0.0292(6) Uani 1 1 d . . . . .
H29A H 0.325148 0.501670 0.137503 0.035 Uiso 1 1 calc R U . . .
H29B H 0.318304 0.617290 0.160919 0.035 Uiso 1 1 calc R U . . .
C32 C 0.3751(3) 0.19364(19) 0.31530(14) 0.0263(6) Uani 1 1 d . . . . .
C9 C 0.5829(3) 0.65819(19) 0.32449(14) 0.0268(6) Uani 1 1 d . . . . .
H9A H 0.537338 0.692657 0.356698 0.032 Uiso 1 1 calc R U . . .
H9B H 0.674055 0.681141 0.342445 0.032 Uiso 1 1 calc R U . . .
C72 C 0.3030(3) 0.2809(2) 0.07282(14) 0.0285(6) Uani 1 1 d . . . . .
H72 H 0.301072 0.339561 0.105525 0.034 Uiso 1 1 calc R U . . .
C18 C 0.3700(3) 0.4957(2) 0.32708(14) 0.0275(6) Uani 1 1 d . . . . .
H18 H 0.370385 0.460896 0.361857 0.033 Uiso 1 1 calc R U . . .
C34 C 0.5674(3) 0.2135(2) 0.39515(14) 0.0287(6) Uani 1 1 d . . . . .
C51 C 0.2436(3) 0.1867(2) 0.30327(15) 0.0299(6) Uani 1 1 d . . . . .
H51 H 0.204545 0.187644 0.261869 0.036 Uiso 1 1 calc R U . . .
C70 C 0.2479(3) 0.1811(2) -0.03869(14) 0.0333(7) Uani 1 1 d . . . . .
H70 H 0.206496 0.170286 -0.081888 0.040 Uiso 1 1 calc R U . . .
C60 C 0.8538(3) 0.3261(2) 0.15153(15) 0.0292(6) Uani 1 1 d . . . . .
H60 H 0.867232 0.383870 0.187619 0.035 Uiso 1 1 calc R U . . .
C10 C 0.5554(3) 0.6874(2) 0.26150(14) 0.0278(6) Uani 1 1 d . . . . .
H10A H 0.610110 0.753568 0.265771 0.033 Uiso 1 1 calc R U . . .
H10B H 0.466794 0.693337 0.253865 0.033 Uiso 1 1 calc R U . . .
C17 C 0.7720(3) 0.5774(2) 0.11749(14) 0.0279(6) Uani 1 1 d . . . . .
H17A H 0.760896 0.507518 0.120095 0.034 Uiso 1 1 calc R U . . .
H17B H 0.712086 0.577489 0.079426 0.034 Uiso 1 1 calc R U . . .
C68 C 0.3720(3) 0.1277(2) 0.04007(14) 0.0288(6) Uani 1 1 d . . . . .
H68 H 0.415620 0.079908 0.050098 0.035 Uiso 1 1 calc R U . . .
C50 C 0.1686(3) 0.0820(2) 0.12782(15) 0.0329(7) Uani 1 1 d . . . . .
H50 H 0.156169 0.142014 0.118561 0.039 Uiso 1 1 calc R U . . .
C15 C 1.0031(3) 0.6220(2) 0.16701(15) 0.0308(6) Uani 1 1 d . . . . .
H15A H 1.088150 0.650305 0.160385 0.037 Uiso 1 1 calc R U . . .
H15B H 1.001953 0.554034 0.171778 0.037 Uiso 1 1 calc R U . . .
C33 C 0.4311(3) 0.1983(2) 0.37913(14) 0.0286(6) Uani 1 1 d . . . . .
C7 C 0.7692(3) 0.5177(2) 0.37560(15) 0.0305(6) Uani 1 1 d . . . . .
H7A H 0.776640 0.465529 0.336883 0.037 Uiso 1 1 calc R U . . .
H7B H 0.797903 0.584026 0.368452 0.037 Uiso 1 1 calc R U . . .
C64 C 0.8520(3) -0.0444(2) 0.21517(15) 0.0315(6) Uani 1 1 d . . . . .
H64 H 0.892393 -0.099025 0.211402 0.038 Uiso 1 1 calc R U . . .
C41 C 0.6599(2) 0.19742(18) 0.22992(13) 0.0229(5) Uani 1 1 d . . . . .
C59 C 0.9404(3) 0.3191(2) 0.11046(17) 0.0354(7) Uani 1 1 d . . . . .
H59 H 1.013317 0.371570 0.118918 0.042 Uiso 1 1 calc R U . . .
C3 C 0.6160(3) 0.5721(2) 0.44811(14) 0.0299(6) Uani 1 1 d . . . . .
H3A H 0.637773 0.642952 0.447495 0.036 Uiso 1 1 calc R U . . .
H3B H 0.527208 0.556747 0.453729 0.036 Uiso 1 1 calc R U . . .
C14 C 0.9753(3) 0.6888(2) 0.22889(15) 0.0303(6) Uani 1 1 d . . . . .
H14A H 1.035987 0.688990 0.266737 0.036 Uiso 1 1 calc R U . . .
H14B H 0.985866 0.758555 0.226096 0.036 Uiso 1 1 calc R U . . .
C71 C 0.2426(3) 0.2658(2) 0.01011(15) 0.0335(7) Uani 1 1 d . . . . .
H71 H 0.197545 0.312967 0.000209 0.040 Uiso 1 1 calc R U . . .
C56 C 0.7274(3) 0.1673(2) 0.08561(15) 0.0305(6) Uani 1 1 d . . . . .
H56 H 0.653817 0.115187 0.076409 0.037 Uiso 1 1 calc R U . . .
C62 C 0.8613(3) 0.1299(2) 0.22397(15) 0.0297(6) Uani 1 1 d . . . . .
H62 H 0.908941 0.194200 0.225968 0.036 Uiso 1 1 calc R U . . .
C37 C 0.8307(3) 0.2466(2) 0.42476(16) 0.0385(7) Uani 1 1 d . . . . .
H37 H 0.919678 0.257196 0.434584 0.046 Uiso 1 1 calc R U . . .
C39 C 0.6394(3) 0.21953(19) 0.34630(14) 0.0258(6) Uani 1 1 d . . . . .
C54 C 0.3533(3) 0.1885(2) 0.42552(15) 0.0367(7) Uani 1 1 d . . . . .
H54 H 0.390621 0.189202 0.467643 0.044 Uiso 1 1 calc R U . . .
C23 C 0.2801(3) 0.4227(2) 0.26689(15) 0.0296(6) Uani 1 1 d . . . . .
H23A H 0.278304 0.453899 0.230853 0.036 Uiso 1 1 calc R U . . .
H23B H 0.311598 0.360762 0.253332 0.036 Uiso 1 1 calc R U . . .
C65 C 0.7251(3) -0.0586(2) 0.21651(16) 0.0322(7) Uani 1 1 d . . . . .
H65 H 0.677834 -0.123333 0.213865 0.039 Uiso 1 1 calc R U . . .
C6 C 0.8546(3) 0.5107(2) 0.43505(16) 0.0354(7) Uani 1 1 d . . . . .
H6A H 0.835517 0.440923 0.437957 0.043 Uiso 1 1 calc R U . . .
H6B H 0.943504 0.527353 0.429817 0.043 Uiso 1 1 calc R U . . .
C19 C 0.3177(3) 0.5895(2) 0.35150(16) 0.0336(7) Uani 1 1 d . . . . .
H19A H 0.371759 0.632501 0.392765 0.040 Uiso 1 1 calc R U . . .
H19B H 0.320929 0.628416 0.319480 0.040 Uiso 1 1 calc R U . . .
C38 C 0.7718(3) 0.2399(2) 0.36348(16) 0.0328(7) Uani 1 1 d . . . . .
H38 H 0.821623 0.249232 0.331825 0.039 Uiso 1 1 calc R U . . .
C52 C 0.1706(3) 0.1787(2) 0.34970(16) 0.0358(7) Uani 1 1 d . . . . .
H52 H 0.082595 0.173687 0.339872 0.043 Uiso 1 1 calc R U . . .
C63 C 0.9199(3) 0.0502(2) 0.21937(15) 0.0310(6) Uani 1 1 d . . . . .
H63 H 1.007636 0.060730 0.219107 0.037 Uiso 1 1 calc R U . . .
C25 C 0.4968(3) 0.6962(2) 0.10218(17) 0.0370(7) Uani 1 1 d . . . . .
H25A H 0.478582 0.749374 0.137029 0.044 Uiso 1 1 calc R U . . .
H25B H 0.585663 0.716927 0.097897 0.044 Uiso 1 1 calc R U . . .
C16 C 0.9065(3) 0.6146(2) 0.10850(15) 0.0320(6) Uani 1 1 d . . . . .
H16A H 0.923638 0.568046 0.069706 0.038 Uiso 1 1 calc R U . . .
H16B H 0.914651 0.681493 0.100955 0.038 Uiso 1 1 calc R U . . .
C69 C 0.3137(3) 0.1134(2) -0.02356(15) 0.0349(7) Uani 1 1 d . . . . .
H69 H 0.319316 0.056575 -0.056747 0.042 Uiso 1 1 calc R U . . .
C4 C 0.7002(3) 0.5590(2) 0.50538(15) 0.0326(7) Uani 1 1 d . . . . .
H4A H 0.689921 0.605127 0.546184 0.039 Uiso 1 1 calc R U . . .
H4B H 0.675415 0.489335 0.507974 0.039 Uiso 1 1 calc R U . . .
C21 C 0.0958(3) 0.4895(2) 0.30215(16) 0.0347(7) Uani 1 1 d . . . . .
H21A H 0.010669 0.470654 0.312019 0.042 Uiso 1 1 calc R U . . .
H21B H 0.088783 0.521829 0.266774 0.042 Uiso 1 1 calc R U . . .
C28 C 0.2520(3) 0.5527(2) 0.06231(15) 0.0340(7) Uani 1 1 d . . . . .
H28A H 0.163369 0.535234 0.067792 0.041 Uiso 1 1 calc R U . . .
H28B H 0.266988 0.496579 0.028316 0.041 Uiso 1 1 calc R U . . .
C22 C 0.1468(3) 0.3957(2) 0.28026(17) 0.0361(7) Uani 1 1 d . . . . .
H22A H 0.091136 0.349643 0.240406 0.043 Uiso 1 1 calc R U . . .
H22B H 0.147480 0.360604 0.314332 0.043 Uiso 1 1 calc R U . . .
C5 C 0.8374(3) 0.5812(2) 0.49721(16) 0.0355(7) Uani 1 1 d . . . . .
H5A H 0.862893 0.651545 0.496021 0.043 Uiso 1 1 calc R U . . .
H5B H 0.891665 0.572987 0.534612 0.043 Uiso 1 1 calc R U . . .
C53 C 0.2257(3) 0.1779(2) 0.41117(16) 0.0385(7) Uani 1 1 d . . . . .
H53 H 0.175084 0.170136 0.442759 0.046 Uiso 1 1 calc R U . . .
C20 C 0.1825(3) 0.5634(3) 0.36229(17) 0.0382(7) Uani 1 1 d . . . . .
H20A H 0.181108 0.533694 0.398981 0.046 Uiso 1 1 calc R U . . .
H20B H 0.150852 0.625569 0.374013 0.046 Uiso 1 1 calc R U . . .
C58 C 0.9218(3) 0.2366(2) 0.05747(16) 0.0351(7) Uani 1 1 d . . . . .
H58 H 0.982627 0.231583 0.030041 0.042 Uiso 1 1 calc R U . . .
C46 C 0.2898(3) -0.0051(2) 0.18402(15) 0.0315(6) Uani 1 1 d . . . . .
H46 H 0.362153 -0.005158 0.212971 0.038 Uiso 1 1 calc R U . . .
C27 C 0.2738(3) 0.6483(3) 0.04070(18) 0.0428(8) Uani 1 1 d . . . . .
H27A H 0.222637 0.634992 -0.002809 0.051 Uiso 1 1 calc R U . . .
H27B H 0.245829 0.701447 0.071180 0.051 Uiso 1 1 calc R U . . .
C35 C 0.6303(3) 0.2225(2) 0.45810(16) 0.0394(8) Uani 1 1 d . . . . .
H35 H 0.582403 0.217931 0.491187 0.047 Uiso 1 1 calc R U . . .
C48 C 0.0928(3) -0.0941(2) 0.11430(16) 0.0417(8) Uani 1 1 d . . . . .
H48 H 0.031090 -0.154633 0.094700 0.050 Uiso 1 1 calc R U . . .
C49 C 0.0780(3) -0.0068(3) 0.10009(16) 0.0430(8) Uani 1 1 d . . . . .
H49 H 0.005352 -0.007266 0.071139 0.052 Uiso 1 1 calc R U . . .
O74 O 0.1234(4) 0.1627(3) 0.5574(2) 0.0898(12) Uani 1 1 d . . . . .
C57 C 0.8139(3) 0.1607(2) 0.04413(16) 0.0368(7) Uani 1 1 d . . . . .
H57 H 0.799416 0.104661 0.006841 0.044 Uiso 1 1 calc R U . . .
C26 C 0.4108(3) 0.6846(3) 0.03831(18) 0.0452(9) Uani 1 1 d . . . . .
H26A H 0.422459 0.750029 0.028586 0.054 Uiso 1 1 calc R U . . .
H26B H 0.434938 0.636202 0.002837 0.054 Uiso 1 1 calc R U . . .
C36 C 0.7584(4) 0.2375(3) 0.47251(16) 0.0436(8) Uani 1 1 d . . . . .
H36 H 0.798192 0.241882 0.514935 0.052 Uiso 1 1 calc R U . . .
C47 C 0.1984(3) -0.0934(2) 0.15748(17) 0.0400(8) Uani 1 1 d . . . . .
H47 H 0.207692 -0.152833 0.168622 0.048 Uiso 1 1 calc R U . . .
O79 O 0.3912(4) 0.8743(3) 0.2950(2) 0.0909(12) Uani 1 1 d . . . . .
C75 C 0.0162(5) 0.1530(4) 0.5859(2) 0.0629(11) Uani 1 1 d . . . . .
H75A H -0.060429 0.126924 0.551908 0.075 Uiso 1 1 calc R U . . .
H75B H 0.011208 0.219271 0.613517 0.075 Uiso 1 1 calc R U . . .
C80 C 0.4880(6) 0.9360(3) 0.3392(3) 0.0767(15) Uani 1 1 d . . . . .
H80 H 0.558501 0.975607 0.329353 0.092 Uiso 1 1 calc R U . . .
C76 C 0.0254(5) 0.0818(4) 0.6260(3) 0.0731(13) Uani 1 1 d . . . . .
H76A H 0.058551 0.118965 0.672133 0.088 Uiso 1 1 calc R U . . .
H76B H -0.058109 0.038263 0.622644 0.088 Uiso 1 1 calc R U . . .
C81 C 0.4702(5) 0.9341(4) 0.4054(3) 0.0725(13) Uani 1 1 d . . . . .
H81A H 0.500380 1.001585 0.436815 0.087 Uiso 1 1 calc R U . . .
H81B H 0.513823 0.886359 0.420284 0.087 Uiso 1 1 calc R U . . .
C78 C 0.1921(5) 0.0924(4) 0.5667(3) 0.0818(16) Uani 1 1 d . . . . .
H78 H 0.272094 0.088022 0.555444 0.098 Uiso 1 1 calc R U . . .
C83 C 0.2885(5) 0.8903(5) 0.3239(3) 0.0789(15) Uani 1 1 d . . . . .
H83 H 0.210166 0.895758 0.302686 0.095 Uiso 1 1 calc R U . . .
C82 C 0.3223(6) 0.8975(6) 0.3954(3) 0.095(2) Uani 1 1 d . . . . .
H82A H 0.297395 0.831682 0.403825 0.114 Uiso 1 1 calc R U . . .
H82B H 0.284303 0.947244 0.422907 0.114 Uiso 1 1 calc R U . . .
C77 C 0.1122(7) 0.0219(5) 0.5992(3) 0.0913(19) Uani 1 1 d . . . . .
H77A H 0.066029 -0.041704 0.566914 0.110 Uiso 1 1 calc R U . . .
H77B H 0.166020 0.006571 0.633875 0.110 Uiso 1 1 calc R U . . .

loop_
_atom_site_aniso_label
_atom_site_aniso_U_11
_atom_site_aniso_U_22
_atom_site_aniso_U_33
_atom_site_aniso_U_23
_atom_site_aniso_U_13
_atom_site_aniso_U_12
Ni1 0.0225(3) 0.0186(2) 0.0192(3) 0.00557(18) 0.00066(19) 0.00183(17)
P8 0.0233(3) 0.0234(3) 0.0190(4) 0.0064(3) 0.0002(3) 0.0031(2)
P11 0.0248(3) 0.0199(3) 0.0203(4) 0.0064(3) 0.0014(3) 0.0028(2)
O73 0.0277(10) 0.0202(8) 0.0192(9) 0.0062(7) 0.0015(8) 0.0018(7)
C44 0.0235(13) 0.0191(11) 0.0205(14) 0.0037(10) 0.0016(10) 0.0035(9)
C43 0.0257(13) 0.0198(11) 0.0197(13) 0.0047(10) -0.0015(10) 0.0013(10)
C67 0.0223(13) 0.0228(11) 0.0205(14) 0.0067(10) -0.0009(10) -0.0019(9)
C12 0.0250(13) 0.0210(11) 0.0247(14) 0.0077(10) 0.0044(11) 0.0021(10)
C31 0.0266(13) 0.0182(11) 0.0182(13) 0.0040(9) 0.0029(10) 0.0032(9)
C2 0.0247(13) 0.0270(12) 0.0222(14) 0.0079(10) 0.0010(11) 0.0033(10)
C42 0.0248(13) 0.0175(11) 0.0212(13) 0.0027(9) 0.0002(10) 0.0013(9)
C24 0.0294(14) 0.0254(12) 0.0200(14) 0.0076(10) 0.0029(11) 0.0043(10)
C61 0.0263(13) 0.0232(12) 0.0226(14) 0.0081(10) -0.0005(11) 0.0035(10)
C40 0.0292(14) 0.0178(11) 0.0201(14) 0.0052(9) 0.0005(11) 0.0016(9)
C30 0.0227(13) 0.0212(11) 0.0217(14) 0.0052(10) 0.0004(10) 0.0014(10)
C66 0.0279(14) 0.0258(13) 0.0300(16) 0.0091(11) 0.0033(12) 0.0034(11)
C45 0.0264(14) 0.0276(13) 0.0197(14) 0.0054(10) 0.0035(11) -0.0028(10)
C55 0.0233(13) 0.0222(11) 0.0255(14) 0.0099(10) -0.0004(11) 0.0047(10)
C13 0.0281(14) 0.0306(13) 0.0233(15) 0.0040(11) -0.0027(11) 0.0020(11)
C29 0.0276(14) 0.0325(14) 0.0256(15) 0.0088(11) -0.0002(12) 0.0049(11)
C32 0.0331(15) 0.0195(11) 0.0228(14) 0.0040(10) 0.0022(11) 0.0022(10)
C9 0.0277(14) 0.0224(12) 0.0263(15) 0.0042(10) -0.0007(11) 0.0036(10)
C72 0.0311(14) 0.0267(13) 0.0240(15) 0.0073(11) -0.0029(12) 0.0020(11)
C18 0.0267(14) 0.0319(13) 0.0235(14) 0.0105(11) -0.0006(11) 0.0049(11)
C34 0.0373(16) 0.0232(12) 0.0215(14) 0.0038(10) -0.0006(12) 0.0041(11)
C51 0.0324(15) 0.0294(13) 0.0250(15) 0.0053(11) 0.0047(12) 0.0035(11)
C70 0.0328(15) 0.0421(16) 0.0184(14) 0.0109(12) -0.0031(12) -0.0060(12)
C60 0.0293(14) 0.0258(13) 0.0296(16) 0.0069(11) 0.0046(12) 0.0009(11)
C10 0.0331(15) 0.0216(12) 0.0277(15) 0.0062(11) 0.0031(12) 0.0061(10)
C17 0.0256(14) 0.0325(13) 0.0241(15) 0.0083(11) 0.0029(11) 0.0036(11)
C68 0.0296(14) 0.0275(13) 0.0260(15) 0.0055(11) 0.0017(12) 0.0038(11)
C50 0.0285(15) 0.0420(16) 0.0250(15) 0.0114(13) 0.0039(12) -0.0019(12)
C15 0.0276(14) 0.0333(14) 0.0307(16) 0.0106(12) 0.0012(12) 0.0053(11)
C33 0.0381(16) 0.0243(12) 0.0210(14) 0.0036(10) 0.0050(12) 0.0056(11)
C7 0.0264(14) 0.0372(14) 0.0271(15) 0.0087(12) 0.0009(12) 0.0087(11)
C64 0.0381(16) 0.0292(13) 0.0280(16) 0.0086(11) 0.0005(13) 0.0128(12)
C41 0.0222(12) 0.0191(11) 0.0231(14) 0.0040(10) -0.0025(10) 0.0013(9)
C59 0.0290(15) 0.0373(15) 0.0402(18) 0.0139(13) 0.0087(13) 0.0027(12)
C3 0.0294(14) 0.0395(15) 0.0211(14) 0.0095(12) 0.0021(11) 0.0088(12)
C14 0.0262(14) 0.0296(13) 0.0318(16) 0.0069(12) 0.0011(12) 0.0031(11)
C71 0.0323(15) 0.0362(15) 0.0299(16) 0.0141(12) -0.0035(13) 0.0025(12)
C56 0.0309(15) 0.0264(13) 0.0291(16) 0.0025(11) 0.0050(12) 0.0018(11)
C62 0.0264(14) 0.0281(13) 0.0332(16) 0.0103(12) -0.0005(12) 0.0041(11)
C37 0.0370(17) 0.0366(15) 0.0318(17) 0.0044(13) -0.0100(14) 0.0019(13)
C39 0.0319(14) 0.0204(11) 0.0209(14) 0.0043(10) -0.0020(11) 0.0020(10)
C54 0.052(2) 0.0377(15) 0.0205(15) 0.0069(12) 0.0082(14) 0.0103(14)
C23 0.0261(14) 0.0302(13) 0.0291(16) 0.0057(11) 0.0026(12) 0.0032(11)
C65 0.0377(16) 0.0221(12) 0.0378(17) 0.0122(12) 0.0060(13) 0.0050(11)
C6 0.0265(15) 0.0430(16) 0.0366(18) 0.0126(14) -0.0007(13) 0.0096(12)
C19 0.0297(15) 0.0369(15) 0.0282(16) -0.0003(12) 0.0022(12) 0.0082(12)
C38 0.0350(16) 0.0258(13) 0.0300(16) 0.0049(11) -0.0054(13) -0.0001(11)
C52 0.0355(16) 0.0368(15) 0.0348(18) 0.0075(13) 0.0132(14) 0.0063(12)
C63 0.0263(14) 0.0360(15) 0.0292(16) 0.0078(12) 0.0021(12) 0.0076(11)
C25 0.0380(17) 0.0337(15) 0.0396(18) 0.0207(13) -0.0032(14) 0.0010(12)
C16 0.0285(15) 0.0429(16) 0.0265(16) 0.0153(13) 0.0042(12) 0.0055(12)
C69 0.0387(17) 0.0351(15) 0.0232(15) 0.0022(12) 0.0030(13) -0.0006(12)
C4 0.0297(15) 0.0419(16) 0.0238(15) 0.0119(12) -0.0026(12) 0.0034(12)
C21 0.0261(14) 0.0478(17) 0.0310(17) 0.0128(14) 0.0008(12) 0.0116(13)
C28 0.0315(15) 0.0369(15) 0.0290(16) 0.0051(12) -0.0018(13) 0.0071(12)
C22 0.0241(14) 0.0387(16) 0.0420(19) 0.0095(14) 0.0031(13) 0.0032(12)
C5 0.0290(15) 0.0421(16) 0.0303(17) 0.0118(13) -0.0079(13) 0.0025(12)
C53 0.0480(19) 0.0404(16) 0.0274(17) 0.0053(13) 0.0187(14) 0.0089(14)
C20 0.0325(16) 0.0497(18) 0.0322(18) 0.0078(14) 0.0056(13) 0.0144(14)
C58 0.0334(16) 0.0449(17) 0.0330(17) 0.0144(14) 0.0144(13) 0.0132(13)
C46 0.0317(15) 0.0276(13) 0.0307(16) 0.0046(12) 0.0070(12) -0.0006(11)
C27 0.0431(19) 0.0422(17) 0.0391(19) 0.0114(14) -0.0112(15) 0.0127(14)
C35 0.051(2) 0.0398(16) 0.0213(16) 0.0066(13) -0.0010(14) 0.0029(14)
C48 0.0376(18) 0.0384(16) 0.0317(18) -0.0061(13) 0.0097(14) -0.0138(13)
C49 0.0309(16) 0.059(2) 0.0255(17) 0.0052(15) 0.0009(13) -0.0121(15)
O74 0.087(3) 0.119(3) 0.092(3) 0.060(3) 0.038(2) 0.036(2)
C57 0.0419(18) 0.0379(15) 0.0288(17) 0.0023(13) 0.0117(14) 0.0110(13)
C26 0.0447(19) 0.0533(19) 0.042(2) 0.0316(17) -0.0041(16) 0.0034(15)
C36 0.051(2) 0.0456(18) 0.0240(17) 0.0076(14) -0.0114(15) 0.0019(15)
C47 0.0432(18) 0.0279(14) 0.0419(19) 0.0023(13) 0.0140(15) -0.0029(13)
O79 0.106(3) 0.087(3) 0.078(3) 0.021(2) 0.005(2) 0.030(2)
C75 0.060(3) 0.072(3) 0.050(3) 0.011(2) -0.002(2) 0.017(2)
C80 0.118(4) 0.042(2) 0.064(3) 0.007(2) 0.033(3) 0.000(2)
C76 0.076(3) 0.072(3) 0.077(4) 0.028(3) 0.022(3) 0.017(2)
C81 0.073(3) 0.079(3) 0.065(3) 0.023(3) 0.002(3) 0.017(2)
C78 0.053(3) 0.084(3) 0.098(4) 0.007(3) 0.018(3) 0.016(2)
C83 0.057(3) 0.112(4) 0.071(3) 0.034(3) 0.011(3) 0.015(3)
C82 0.075(4) 0.142(6) 0.107(5) 0.079(5) 0.041(3) 0.044(4)
C77 0.126(5) 0.102(4) 0.062(3) 0.026(3) 0.023(3) 0.059(4)

loop_
_atom_type_symbol
_atom_type_description
_atom_type_scat_dispersion_real
_atom_type_scat_dispersion_imag
_atom_type_scat_source
C C 0.0181 0.0091 'International Tables Vol C Tables 4.2.6.8 and 6.1.1.4'
H H 0.0000 0.0000 'International Tables Vol C Tables 4.2.6.8 and 6.1.1.4'
Ni Ni -3.0029 0.5091 'International Tables Vol C Tables 4.2.6.8 and 6.1.1.4'
O O 0.0492 0.0322 'International Tables Vol C Tables 4.2.6.8 and 6.1.1.4'
P P 0.2955 0.4335 'International Tables Vol C Tables 4.2.6.8 and 6.1.1.4'

loop_
_geom_angle_atom_site_label_1
_geom_angle_atom_site_label_2
_geom_angle_atom_site_label_3
_geom_angle
_geom_angle_site_symmetry_1
_geom_angle_site_symmetry_3
_geom_angle_publ_flag
P8 Ni1 P11 91.13(3) . . ?
O73 Ni1 P8 167.59(6) . . ?
O73 Ni1 P11 101.12(6) . . ?
O73 Ni1 C43 40.96(10) . . ?
C43 Ni1 P8 126.74(8) . . ?
C43 Ni1 P11 142.08(8) . . ?
C2 P8 Ni1 121.06(10) . . ?
C2 P8 C9 101.52(12) . . ?
C2 P8 C18 103.67(13) . . ?
C9 P8 Ni1 106.40(10) . . ?
C9 P8 C18 105.82(13) . . ?
C18 P8 Ni1 116.49(9) . . ?
C12 P11 Ni1 114.91(9) . . ?
C24 P11 Ni1 116.86(9) . . ?
C24 P11 C12 104.35(13) . . ?
C10 P11 Ni1 108.27(9) . . ?
C10 P11 C12 105.39(13) . . ?
C10 P11 C24 106.16(13) . . ?
C43 O73 Ni1 76.31(14) . . ?
C67 C44 C43 113.0(2) . . ?
C30 C44 C43 124.0(2) . . ?
C30 C44 C67 122.7(2) . . ?
O73 C43 Ni1 62.73(12) . . ?
O73 C43 C44 116.1(2) . . ?
O73 C43 C42 115.4(2) . . ?
C44 C43 Ni1 120.62(19) . . ?
C42 C43 Ni1 125.88(17) . . ?
C42 C43 C44 108.3(2) . . ?
C72 C67 C44 120.0(2) . . ?
C68 C67 C44 121.3(2) . . ?
C68 C67 C72 118.7(3) . . ?
P11 C12 H12 108.7 . . ?
C13 C12 P11 110.15(19) . . ?
C13 C12 H12 108.7 . . ?
C17 C12 P11 110.61(17) . . ?
C17 C12 H12 108.7 . . ?
C17 C12 C13 109.9(2) . . ?
C40 C31 C30 120.7(2) . . ?
C40 C31 C32 119.4(2) . . ?
C32 C31 C30 119.7(2) . . ?
P8 C2 H2 107.2 . . ?
C7 C2 P8 109.48(19) . . ?
C7 C2 H2 107.2 . . ?
C3 C2 P8 114.41(19) . . ?
C3 C2 H2 107.2 . . ?
C3 C2 C7 111.0(2) . . ?
C55 C42 C43 115.5(2) . . ?
C41 C42 C43 122.2(3) . . ?
C41 C42 C55 121.5(2) . . ?
P11 C24 H24 106.3 . . ?
C29 C24 P11 111.21(19) . . ?
C29 C24 H24 106.3 . . ?
C25 C24 P11 117.2(2) . . ?
C25 C24 H24 106.3 . . ?
C25 C24 C29 108.8(2) . . ?
C66 C61 C41 117.2(3) . . ?
C66 C61 C62 117.9(3) . . ?
C62 C61 C41 124.9(2) . . ?
C31 C40 C41 122.8(2) . . ?
C31 C40 C39 120.5(3) . . ?
C39 C40 C41 116.5(2) . . ?
C44 C30 C31 121.7(2) . . ?
C44 C30 C45 120.9(2) . . ?
C31 C30 C45 117.0(2) . . ?
C61 C66 H66 119.4 . . ?
C65 C66 C61 121.1(3) . . ?
C65 C66 H66 119.4 . . ?
C50 C45 C30 123.6(3) . . ?
C46 C45 C30 118.6(3) . . ?
C46 C45 C50 117.7(3) . . ?
C60 C55 C42 121.2(2) . . ?
C56 C55 C42 120.9(2) . . ?
C56 C55 C60 117.9(3) . . ?
C12 C13 H13A 109.2 . . ?
C12 C13 H13B 109.2 . . ?
H13A C13 H13B 107.9 . . ?
C14 C13 C12 112.0(2) . . ?
C14 C13 H13A 109.2 . . ?
C14 C13 H13B 109.2 . . ?
C24 C29 H29A 109.4 . . ?
C24 C29 H29B 109.4 . . ?
H29A C29 H29B 108.0 . . ?
C28 C29 C24 111.0(2) . . ?
C28 C29 H29A 109.4 . . ?
C28 C29 H29B 109.4 . . ?
C51 C32 C31 121.8(3) . . ?
C51 C32 C33 117.1(3) . . ?
C33 C32 C31 121.0(3) . . ?
P8 C9 H9A 109.2 . . ?
P8 C9 H9B 109.2 . . ?
H9A C9 H9B 107.9 . . ?
C10 C9 P8 112.03(18) . . ?
C10 C9 H9A 109.2 . . ?
C10 C9 H9B 109.2 . . ?
C67 C72 H72 119.4 . . ?
C71 C72 C67 121.1(3) . . ?
C71 C72 H72 119.4 . . ?
P8 C18 H18 106.7 . . ?
C23 C18 P8 110.6(2) . . ?
C23 C18 H18 106.7 . . ?
C23 C18 C19 109.9(2) . . ?
C19 C18 P8 115.7(2) . . ?
C19 C18 H18 106.7 . . ?
C39 C34 C33 119.0(3) . . ?
C39 C34 C35 118.7(3) . . ?
C35 C34 C33 122.3(3) . . ?
C32 C51 H51 118.9 . . ?
C52 C51 C32 122.1(3) . . ?
C52 C51 H51 118.9 . . ?
C71 C70 H70 120.3 . . ?
C69 C70 H70 120.3 . . ?
C69 C70 C71 119.4(3) . . ?
C55 C60 H60 119.6 . . ?
C59 C60 C55 120.8(3) . . ?
C59 C60 H60 119.6 . . ?
P11 C10 H10A 109.5 . . ?
P11 C10 H10B 109.5 . . ?
C9 C10 P11 110.86(19) . . ?
C9 C10 H10A 109.5 . . ?
C9 C10 H10B 109.5 . . ?
H10A C10 H10B 108.1 . . ?
C12 C17 H17A 109.3 . . ?
C12 C17 H17B 109.3 . . ?
H17A C17 H17B 108.0 . . ?
C16 C17 C12 111.4(2) . . ?
C16 C17 H17A 109.3 . . ?
C16 C17 H17B 109.3 . . ?
C67 C68 H68 119.8 . . ?
C67 C68 C69 120.4(3) . . ?
C69 C68 H68 119.8 . . ?
C45 C50 H50 119.7 . . ?
C49 C50 C45 120.6(3) . . ?
C49 C50 H50 119.7 . . ?
H15A C15 H15B 108.1 . . ?
C14 C15 H15A 109.5 . . ?
C14 C15 H15B 109.5 . . ?
C16 C15 H15A 109.5 . . ?
C16 C15 H15B 109.5 . . ?
C16 C15 C14 110.8(2) . . ?
C32 C33 C34 119.0(3) . . ?
C54 C33 C32 119.3(3) . . ?
C54 C33 C34 121.7(3) . . ?
C2 C7 H7A 109.1 . . ?
C2 C7 H7B 109.1 . . ?
H7A C7 H7B 107.9 . . ?
C6 C7 C2 112.4(3) . . ?
C6 C7 H7A 109.1 . . ?
C6 C7 H7B 109.1 . . ?
C65 C64 H64 120.4 . . ?
C65 C64 C63 119.2(3) . . ?
C63 C64 H64 120.4 . . ?
C42 C41 C61 122.4(3) . . ?
C42 C41 C40 121.8(2) . . ?
C40 C41 C61 115.4(2) . . ?
C60 C59 H59 119.7 . . ?
C58 C59 C60 120.5(3) . . ?
C58 C59 H59 119.7 . . ?
C2 C3 H3A 109.2 . . ?
C2 C3 H3B 109.2 . . ?
H3A C3 H3B 107.9 . . ?
C4 C3 C2 112.1(2) . . ?
C4 C3 H3A 109.2 . . ?
C4 C3 H3B 109.2 . . ?
C13 C14 C15 111.1(2) . . ?
C13 C14 H14A 109.4 . . ?
C13 C14 H14B 109.4 . . ?
C15 C14 H14A 109.4 . . ?
C15 C14 H14B 109.4 . . ?
H14A C14 H14B 108.0 . . ?
C72 C71 C70 119.8(3) . . ?
C72 C71 H71 120.1 . . ?
C70 C71 H71 120.1 . . ?
C55 C56 H56 119.4 . . ?
C57 C56 C55 121.2(3) . . ?
C57 C56 H56 119.4 . . ?
C61 C62 H62 119.7 . . ?
C63 C62 C61 120.6(3) . . ?
C63 C62 H62 119.7 . . ?
C38 C37 H37 120.3 . . ?
C38 C37 C36 119.4(3) . . ?
C36 C37 H37 120.3 . . ?
C34 C39 C40 120.6(3) . . ?
C34 C39 C38 118.3(3) . . ?
C38 C39 C40 121.1(3) . . ?
C33 C54 H54 119.2 . . ?
C53 C54 C33 121.7(3) . . ?
C53 C54 H54 119.2 . . ?
C18 C23 H23A 109.3 . . ?
C18 C23 H23B 109.3 . . ?
H23A C23 H23B 108.0 . . ?
C22 C23 C18 111.5(3) . . ?
C22 C23 H23A 109.3 . . ?
C22 C23 H23B 109.3 . . ?
C66 C65 H65 119.8 . . ?
C64 C65 C66 120.5(3) . . ?
C64 C65 H65 119.8 . . ?
C7 C6 H6A 109.2 . . ?
C7 C6 H6B 109.2 . . ?
H6A C6 H6B 107.9 . . ?
C5 C6 C7 111.8(3) . . ?
C5 C6 H6A 109.2 . . ?
C5 C6 H6B 109.2 . . ?
C18 C19 H19A 109.1 . . ?
C18 C19 H19B 109.1 . . ?
H19A C19 H19B 107.8 . . ?
C20 C19 C18 112.5(3) . . ?
C20 C19 H19A 109.1 . . ?
C20 C19 H19B 109.1 . . ?
C37 C38 C39 121.8(3) . . ?
C37 C38 H38 119.1 . . ?
C39 C38 H38 119.1 . . ?
C51 C52 H52 119.9 . . ?
C51 C52 C53 120.2(3) . . ?
C53 C52 H52 119.9 . . ?
C64 C63 C62 120.7(3) . . ?
C64 C63 H63 119.6 . . ?
C62 C63 H63 119.6 . . ?
C24 C25 H25A 109.5 . . ?
C24 C25 H25B 109.5 . . ?
H25A C25 H25B 108.1 . . ?
C26 C25 C24 110.8(3) . . ?
C26 C25 H25A 109.5 . . ?
C26 C25 H25B 109.5 . . ?
C17 C16 H16A 109.2 . . ?
C17 C16 H16B 109.2 . . ?
C15 C16 C17 112.1(2) . . ?
C15 C16 H16A 109.2 . . ?
C15 C16 H16B 109.2 . . ?
H16A C16 H16B 107.9 . . ?
C70 C69 C68 120.5(3) . . ?
C70 C69 H69 119.7 . . ?
C68 C69 H69 119.7 . . ?
C3 C4 H4A 109.7 . . ?
C3 C4 H4B 109.7 . . ?
H4A C4 H4B 108.2 . . ?
C5 C4 C3 109.9(3) . . ?
C5 C4 H4A 109.7 . . ?
C5 C4 H4B 109.7 . . ?
H21A C21 H21B 108.1 . . ?
C22 C21 H21A 109.6 . . ?
C22 C21 H21B 109.6 . . ?
C22 C21 C20 110.4(3) . . ?
C20 C21 H21A 109.6 . . ?
C20 C21 H21B 109.6 . . ?
C29 C28 H28A 109.3 . . ?
C29 C28 H28B 109.3 . . ?
C29 C28 C27 111.5(2) . . ?
H28A C28 H28B 108.0 . . ?
C27 C28 H28A 109.3 . . ?
C27 C28 H28B 109.3 . . ?
C23 C22 H22A 109.5 . . ?
C23 C22 H22B 109.5 . . ?
C21 C22 C23 110.8(3) . . ?
C21 C22 H22A 109.5 . . ?
C21 C22 H22B 109.5 . . ?
H22A C22 H22B 108.1 . . ?
C6 C5 C4 110.2(2) . . ?
C6 C5 H5A 109.6 . . ?
C6 C5 H5B 109.6 . . ?
C4 C5 H5A 109.6 . . ?
C4 C5 H5B 109.6 . . ?
H5A C5 H5B 108.1 . . ?
C54 C53 C52 119.4(3) . . ?
C54 C53 H53 120.3 . . ?
C52 C53 H53 120.3 . . ?
C19 C20 H20A 109.2 . . ?
C19 C20 H20B 109.2 . . ?
C21 C20 C19 112.0(3) . . ?
C21 C20 H20A 109.2 . . ?
C21 C20 H20B 109.2 . . ?
H20A C20 H20B 107.9 . . ?
C59 C58 H58 120.0 . . ?
C59 C58 C57 119.9(3) . . ?
C57 C58 H58 120.0 . . ?
C45 C46 H46 119.1 . . ?
C47 C46 C45 121.8(3) . . ?
C47 C46 H46 119.1 . . ?
C28 C27 H27A 109.3 . . ?
C28 C27 H27B 109.3 . . ?
H27A C27 H27B 107.9 . . ?
C26 C27 C28 111.7(3) . . ?
C26 C27 H27A 109.3 . . ?
C26 C27 H27B 109.3 . . ?
C34 C35 H35 119.2 . . ?
C36 C35 C34 121.6(3) . . ?
C36 C35 H35 119.2 . . ?
C49 C48 H48 120.0 . . ?
C49 C48 C47 119.9(3) . . ?
C47 C48 H48 120.0 . . ?
C50 C49 H49 119.7 . . ?
C48 C49 C50 120.5(3) . . ?
C48 C49 H49 119.7 . . ?
C78 O74 C75 110.8(4) . . ?
C56 C57 C58 119.6(3) . . ?
C56 C57 H57 120.2 . . ?
C58 C57 H57 120.2 . . ?
C25 C26 H26A 109.2 . . ?
C25 C26 H26B 109.2 . . ?
C27 C26 C25 112.1(3) . . ?
C27 C26 H26A 109.2 . . ?
C27 C26 H26B 109.2 . . ?
H26A C26 H26B 107.9 . . ?
C37 C36 H36 120.0 . . ?
C35 C36 C37 120.0(3) . . ?
C35 C36 H36 120.0 . . ?
C46 C47 C48 119.3(3) . . ?
C46 C47 H47 120.3 . . ?
C48 C47 H47 120.3 . . ?
C80 O79 C83 102.8(4) . . ?
O74 C75 H75A 110.1 . . ?
O74 C75 H75B 110.1 . . ?
O74 C75 C76 108.1(4) . . ?
H75A C75 H75B 108.4 . . ?
C76 C75 H75A 110.1 . . ?
C76 C75 H75B 110.1 . . ?
O79 C80 H80 124.7 . . ?
O79 C80 C81 110.7(5) . . ?
C81 C80 H80 124.7 . . ?
C75 C76 H76A 110.7 . . ?
C75 C76 H76B 110.7 . . ?
H76A C76 H76B 108.8 . . ?
C77 C76 C75 105.2(5) . . ?
C77 C76 H76A 110.7 . . ?
C77 C76 H76B 110.7 . . ?
C80 C81 H81A 111.5 . . ?
C80 C81 H81B 111.5 . . ?
C80 C81 C82 101.6(5) . . ?
H81A C81 H81B 109.3 . . ?
C82 C81 H81A 111.5 . . ?
C82 C81 H81B 111.5 . . ?
O74 C78 H78 126.6 . . ?
O74 C78 C77 106.8(4) . . ?
C77 C78 H78 126.6 . . ?
O79 C83 H83 125.8 . . ?
O79 C83 C82 108.4(5) . . ?
C82 C83 H83 125.8 . . ?
C81 C82 H82A 111.9 . . ?
C81 C82 H82B 111.9 . . ?
C83 C82 C81 99.4(4) . . ?
C83 C82 H82A 111.9 . . ?
C83 C82 H82B 111.9 . . ?
H82A C82 H82B 109.6 . . ?
C76 C77 C78 102.8(5) . . ?
C76 C77 H77A 111.2 . . ?
C76 C77 H77B 111.2 . . ?
C78 C77 H77A 111.2 . . ?
C78 C77 H77B 111.2 . . ?
H77A C77 H77B 109.1 . . ?

loop_
_geom_bond_atom_site_label_1
_geom_bond_atom_site_label_2
_geom_bond_distance
_geom_bond_site_symmetry_2
_geom_bond_publ_flag
Ni1 P8 2.1545(8) . ?
Ni1 P11 2.1735(7) . ?
Ni1 O73 1.8191(19) . ?
Ni1 C43 1.988(3) . ?
P8 C2 1.857(3) . ?
P8 C9 1.866(3) . ?
P8 C18 1.870(3) . ?
P11 C12 1.849(3) . ?
P11 C24 1.843(3) . ?
P11 C10 1.841(3) . ?
O73 C43 1.342(3) . ?
C44 C43 1.513(3) . ?
C44 C67 1.496(4) . ?
C44 C30 1.356(4) . ?
C43 C42 1.513(4) . ?
C67 C72 1.391(4) . ?
C67 C68 1.389(4) . ?
C12 H12 1.0000 . ?
C12 C13 1.542(4) . ?
C12 C17 1.539(4) . ?
C31 C40 1.378(4) . ?
C31 C30 1.499(4) . ?
C31 C32 1.451(4) . ?
C2 H2 1.0000 . ?
C2 C7 1.547(4) . ?
C2 C3 1.530(4) . ?
C42 C55 1.483(4) . ?
C42 C41 1.354(4) . ?
C24 H24 1.0000 . ?
C24 C29 1.536(4) . ?
C24 C25 1.532(4) . ?
C61 C66 1.391(4) . ?
C61 C41 1.503(4) . ?
C61 C62 1.398(4) . ?
C40 C41 1.487(4) . ?
C40 C39 1.461(4) . ?
C30 C45 1.506(3) . ?
C66 H66 0.9500 . ?
C66 C65 1.385(4) . ?
C45 C50 1.404(4) . ?
C45 C46 1.394(4) . ?
C55 C60 1.400(4) . ?
C55 C56 1.395(4) . ?
C13 H13A 0.9900 . ?
C13 H13B 0.9900 . ?
C13 C14 1.524(4) . ?
C29 H29A 0.9900 . ?
C29 H29B 0.9900 . ?
C29 C28 1.525(4) . ?
C32 C51 1.417(4) . ?
C32 C33 1.423(4) . ?
C9 H9A 0.9900 . ?
C9 H9B 0.9900 . ?
C9 C10 1.536(4) . ?
C72 H72 0.9500 . ?
C72 C71 1.382(4) . ?
C18 H18 1.0000 . ?
C18 C23 1.536(4) . ?
C18 C19 1.539(4) . ?
C34 C33 1.458(4) . ?
C34 C39 1.410(4) . ?
C34 C35 1.415(4) . ?
C51 H51 0.9500 . ?
C51 C52 1.378(4) . ?
C70 H70 0.9500 . ?
C70 C71 1.397(5) . ?
C70 C69 1.379(5) . ?
C60 H60 0.9500 . ?
C60 C59 1.383(4) . ?
C10 H10A 0.9900 . ?
C10 H10B 0.9900 . ?
C17 H17A 0.9900 . ?
C17 H17B 0.9900 . ?
C17 C16 1.530(4) . ?
C68 H68 0.9500 . ?
C68 C69 1.395(4) . ?
C50 H50 0.9500 . ?
C50 C49 1.391(4) . ?
C15 H15A 0.9900 . ?
C15 H15B 0.9900 . ?
C15 C14 1.533(4) . ?
C15 C16 1.518(4) . ?
C33 C54 1.416(4) . ?
C7 H7A 0.9900 . ?
C7 H7B 0.9900 . ?
C7 C6 1.533(4) . ?
C64 H64 0.9500 . ?
C64 C65 1.378(4) . ?
C64 C63 1.381(4) . ?
C59 H59 0.9500 . ?
C59 C58 1.375(5) . ?
C3 H3A 0.9900 . ?
C3 H3B 0.9900 . ?
C3 C4 1.526(4) . ?
C14 H14A 0.9900 . ?
C14 H14B 0.9900 . ?
C71 H71 0.9500 . ?
C56 H56 0.9500 . ?
C56 C57 1.389(4) . ?
C62 H62 0.9500 . ?
C62 C63 1.385(4) . ?
C37 H37 0.9500 . ?
C37 C38 1.376(4) . ?
C37 C36 1.399(5) . ?
C39 C38 1.414(4) . ?
C54 H54 0.9500 . ?
C54 C53 1.371(5) . ?
C23 H23A 0.9900 . ?
C23 H23B 0.9900 . ?
C23 C22 1.528(4) . ?
C65 H65 0.9500 . ?
C6 H6A 0.9900 . ?
C6 H6B 0.9900 . ?
C6 C5 1.515(5) . ?
C19 H19A 0.9900 . ?
C19 H19B 0.9900 . ?
C19 C20 1.527(4) . ?
C38 H38 0.9500 . ?
C52 H52 0.9500 . ?
C52 C53 1.397(5) . ?
C63 H63 0.9500 . ?
C25 H25A 0.9900 . ?
C25 H25B 0.9900 . ?
C25 C26 1.529(4) . ?
C16 H16A 0.9900 . ?
C16 H16B 0.9900 . ?
C69 H69 0.9500 . ?
C4 H4A 0.9900 . ?
C4 H4B 0.9900 . ?
C4 C5 1.525(4) . ?
C21 H21A 0.9900 . ?
C21 H21B 0.9900 . ?
C21 C22 1.522(4) . ?
C21 C20 1.526(5) . ?
C28 H28A 0.9900 . ?
C28 H28B 0.9900 . ?
C28 C27 1.528(4) . ?
C22 H22A 0.9900 . ?
C22 H22B 0.9900 . ?
C5 H5A 0.9900 . ?
C5 H5B 0.9900 . ?
C53 H53 0.9500 . ?
C20 H20A 0.9900 . ?
C20 H20B 0.9900 . ?
C58 H58 0.9500 . ?
C58 C57 1.389(5) . ?
C46 H46 0.9500 . ?
C46 C47 1.389(4) . ?
C27 H27A 0.9900 . ?
C27 H27B 0.9900 . ?
C27 C26 1.511(5) . ?
C35 H35 0.9500 . ?
C35 C36 1.368(5) . ?
C48 H48 0.9500 . ?
C48 C49 1.378(5) . ?
C48 C47 1.394(5) . ?
C49 H49 0.9500 . ?
O74 C75 1.399(6) . ?
O74 C78 1.392(7) . ?
C57 H57 0.9500 . ?
C26 H26A 0.9900 . ?
C26 H26B 0.9900 . ?
C36 H36 0.9500 . ?
C47 H47 0.9500 . ?
O79 C80 1.337(7) . ?
O79 C83 1.386(7) . ?
C75 H75A 0.9900 . ?
C75 H75B 0.9900 . ?
C75 C76 1.498(7) . ?
C80 H80 0.9500 . ?
C80 C81 1.481(7) . ?
C76 H76A 0.9900 . ?
C76 H76B 0.9900 . ?
C76 C77 1.467(7) . ?
C81 H81A 0.9900 . ?
C81 H81B 0.9900 . ?
C81 C82 1.583(8) . ?
C78 H78 0.9500 . ?
C78 C77 1.567(9) . ?
C83 H83 0.9500 . ?
C83 C82 1.521(8) . ?
C82 H82A 0.9900 . ?
C82 H82B 0.9900 . ?
C77 H77A 0.9900 . ?
C77 H77B 0.9900 . ?

loop_
_geom_torsion_atom_site_label_1
_geom_torsion_atom_site_label_2
_geom_torsion_atom_site_label_3
_geom_torsion_atom_site_label_4
_geom_torsion
_geom_torsion_site_symmetry_1
_geom_torsion_site_symmetry_2
_geom_torsion_site_symmetry_3
_geom_torsion_site_symmetry_4
_geom_torsion_publ_flag
Ni1 P8 C2 C7 44.7(2) . . . . ?
Ni1 P8 C2 C3 169.99(16) . . . . ?
Ni1 P8 C9 C10 32.2(2) . . . . ?
Ni1 P8 C18 C23 3.2(2) . . . . ?
Ni1 P8 C18 C19 -122.6(2) . . . . ?
Ni1 P11 C12 C13 -54.5(2) . . . . ?
Ni1 P11 C12 C17 67.3(2) . . . . ?
Ni1 P11 C24 C29 56.8(2) . . . . ?
Ni1 P11 C24 C25 -177.2(2) . . . . ?
Ni1 P11 C10 C9 25.5(2) . . . . ?
Ni1 O73 C43 C44 112.7(2) . . . . ?
Ni1 O73 C43 C42 -119.0(2) . . . . ?
Ni1 C43 C42 C55 -91.3(3) . . . . ?
Ni1 C43 C42 C41 98.7(3) . . . . ?
P8 Ni1 O73 C43 -8.8(4) . . . . ?
P8 C2 C7 C6 177.2(2) . . . . ?
P8 C2 C3 C4 -177.6(2) . . . . ?
P8 C9 C10 P11 -36.9(3) . . . . ?
P8 C18 C23 C22 175.8(2) . . . . ?
P8 C18 C19 C20 179.1(2) . . . . ?
P11 Ni1 O73 C43 -179.54(13) . . . . ?
P11 C12 C13 C14 177.46(19) . . . . ?
P11 C12 C17 C16 -176.38(19) . . . . ?
P11 C24 C29 C28 -170.6(2) . . . . ?
P11 C24 C25 C26 174.4(3) . . . . ?
O73 C43 C42 C55 -17.7(3) . . . . ?
O73 C43 C42 C41 172.3(2) . . . . ?
C44 C43 C42 C55 114.4(2) . . . . ?
C44 C43 C42 C41 -55.6(3) . . . . ?
C44 C67 C72 C71 -179.2(3) . . . . ?
C44 C67 C68 C69 -179.2(3) . . . . ?
C44 C30 C45 C50 -44.7(4) . . . . ?
C44 C30 C45 C46 132.2(3) . . . . ?
C43 C44 C67 C72 -77.6(3) . . . . ?
C43 C44 C67 C68 101.2(3) . . . . ?
C43 C44 C30 C31 7.7(4) . . . . ?
C43 C44 C30 C45 -165.6(3) . . . . ?
C43 C42 C55 C60 88.6(3) . . . . ?
C43 C42 C55 C56 -93.8(3) . . . . ?
C43 C42 C41 C61 157.9(2) . . . . ?
C43 C42 C41 C40 -15.0(4) . . . . ?
C67 C44 C43 Ni1 91.0(3) . . . . ?
C67 C44 C43 O73 18.6(3) . . . . ?
C67 C44 C43 C42 -113.1(2) . . . . ?
C67 C44 C30 C31 -179.2(2) . . . . ?
C67 C44 C30 C45 7.4(4) . . . . ?
C67 C72 C71 C70 -1.8(5) . . . . ?
C67 C68 C69 C70 -1.3(5) . . . . ?
C12 P11 C24 C29 -175.11(19) . . . . ?
C12 P11 C24 C25 -49.1(3) . . . . ?
C12 P11 C10 C9 -97.9(2) . . . . ?
C12 C13 C14 C15 -56.1(3) . . . . ?
C12 C17 C16 C15 55.8(3) . . . . ?
C31 C40 C41 C42 53.2(3) . . . . ?
C31 C40 C41 C61 -120.1(3) . . . . ?
C31 C40 C39 C34 5.1(4) . . . . ?
C31 C40 C39 C38 -174.6(2) . . . . ?
C31 C30 C45 C50 141.7(3) . . . . ?
C31 C30 C45 C46 -41.4(4) . . . . ?
C31 C32 C51 C52 175.0(3) . . . . ?
C31 C32 C33 C34 6.0(4) . . . . ?
C31 C32 C33 C54 -174.3(2) . . . . ?
C2 P8 C9 C10 159.7(2) . . . . ?
C2 P8 C18 C23 -132.4(2) . . . . ?
C2 P8 C18 C19 101.8(2) . . . . ?
C2 C7 C6 C5 -52.7(3) . . . . ?
C2 C3 C4 C5 58.2(3) . . . . ?
C42 C55 C60 C59 175.1(3) . . . . ?
C42 C55 C56 C57 -175.7(3) . . . . ?
C24 P11 C12 C13 176.25(18) . . . . ?
C24 P11 C12 C17 -62.0(2) . . . . ?
C24 P11 C10 C9 151.75(19) . . . . ?
C24 C29 C28 C27 -56.5(4) . . . . ?
C24 C25 C26 C27 56.5(4) . . . . ?
C61 C66 C65 C64 0.0(5) . . . . ?
C61 C62 C63 C64 1.2(5) . . . . ?
C40 C31 C30 C44 -47.5(4) . . . . ?
C40 C31 C30 C45 126.0(3) . . . . ?
C40 C31 C32 C51 177.1(2) . . . . ?
C40 C31 C32 C33 -4.2(4) . . . . ?
C40 C39 C38 C37 -175.5(3) . . . . ?
C30 C44 C43 Ni1 -95.4(3) . . . . ?
C30 C44 C43 O73 -167.7(3) . . . . ?
C30 C44 C43 C42 60.6(3) . . . . ?
C30 C44 C67 C72 108.7(3) . . . . ?
C30 C44 C67 C68 -72.5(4) . . . . ?
C30 C31 C40 C41 -1.1(4) . . . . ?
C30 C31 C40 C39 -176.8(2) . . . . ?
C30 C31 C32 C51 -7.5(4) . . . . ?
C30 C31 C32 C33 171.2(2) . . . . ?
C30 C45 C50 C49 174.0(3) . . . . ?
C30 C45 C46 C47 -175.4(3) . . . . ?
C66 C61 C41 C42 -123.5(3) . . . . ?
C66 C61 C41 C40 49.8(3) . . . . ?
C66 C61 C62 C63 -0.9(4) . . . . ?
C45 C50 C49 C48 1.7(5) . . . . ?
C45 C46 C47 C48 0.8(5) . . . . ?
C55 C42 C41 C61 -11.5(4) . . . . ?
C55 C42 C41 C40 175.6(2) . . . . ?
C55 C60 C59 C58 0.8(5) . . . . ?
C55 C56 C57 C58 0.2(5) . . . . ?
C13 C12 C17 C16 -54.5(3) . . . . ?
C29 C24 C25 C26 -58.4(4) . . . . ?
C29 C28 C27 C26 53.0(4) . . . . ?
C32 C31 C40 C41 174.2(2) . . . . ?
C32 C31 C40 C39 -1.4(4) . . . . ?
C32 C31 C30 C44 137.1(3) . . . . ?
C32 C31 C30 C45 -49.3(3) . . . . ?
C32 C51 C52 C53 0.5(5) . . . . ?
C32 C33 C54 C53 -2.2(4) . . . . ?
C9 P8 C2 C7 -72.6(2) . . . . ?
C9 P8 C2 C3 52.7(2) . . . . ?
C9 P8 C18 C23 121.2(2) . . . . ?
C9 P8 C18 C19 -4.6(2) . . . . ?
C72 C67 C68 C69 -0.5(4) . . . . ?
C18 P8 C2 C7 177.73(19) . . . . ?
C18 P8 C2 C3 -57.0(2) . . . . ?
C18 P8 C9 C10 -92.4(2) . . . . ?
C18 C23 C22 C21 58.2(3) . . . . ?
C18 C19 C20 C21 -53.7(4) . . . . ?
C34 C33 C54 C53 177.5(3) . . . . ?
C34 C39 C38 C37 4.8(4) . . . . ?
C34 C35 C36 C37 1.4(5) . . . . ?
C51 C32 C33 C34 -175.2(2) . . . . ?
C51 C32 C33 C54 4.6(4) . . . . ?
C51 C52 C53 C54 2.1(5) . . . . ?
C60 C55 C56 C57 2.0(4) . . . . ?
C60 C59 C58 C57 1.4(5) . . . . ?
C10 P11 C12 C13 64.6(2) . . . . ?
C10 P11 C12 C17 -173.63(19) . . . . ?
C10 P11 C24 C29 -64.1(2) . . . . ?
C10 P11 C24 C25 62.0(3) . . . . ?
C17 C12 C13 C14 55.3(3) . . . . ?
C68 C67 C72 C71 2.0(4) . . . . ?
C50 C45 C46 C47 1.7(5) . . . . ?
C33 C32 C51 C52 -3.8(4) . . . . ?
C33 C34 C39 C40 -3.2(4) . . . . ?
C33 C34 C39 C38 176.5(2) . . . . ?
C33 C34 C35 C36 -179.5(3) . . . . ?
C33 C54 C53 C52 -1.2(5) . . . . ?
C7 C2 C3 C4 -53.1(3) . . . . ?
C7 C6 C5 C4 57.3(3) . . . . ?
C41 C42 C55 C60 -101.4(3) . . . . ?
C41 C42 C55 C56 76.3(3) . . . . ?
C41 C61 C66 C65 178.9(3) . . . . ?
C41 C61 C62 C63 -179.3(3) . . . . ?
C41 C40 C39 C34 -170.8(2) . . . . ?
C41 C40 C39 C38 9.5(3) . . . . ?
C59 C58 C57 C56 -1.9(5) . . . . ?
C3 C2 C7 C6 49.9(3) . . . . ?
C3 C4 C5 C6 -59.6(3) . . . . ?
C14 C15 C16 C17 -55.6(3) . . . . ?
C71 C70 C69 C68 1.5(5) . . . . ?
C56 C55 C60 C59 -2.5(4) . . . . ?
C62 C61 C66 C65 0.3(4) . . . . ?
C62 C61 C41 C42 54.9(4) . . . . ?
C62 C61 C41 C40 -131.8(3) . . . . ?
C39 C40 C41 C42 -131.0(3) . . . . ?
C39 C40 C41 C61 55.7(3) . . . . ?
C39 C34 C33 C32 -2.3(4) . . . . ?
C39 C34 C33 C54 178.0(3) . . . . ?
C39 C34 C35 C36 0.5(5) . . . . ?
C23 C18 C19 C20 53.0(3) . . . . ?
C65 C64 C63 C62 -0.9(5) . . . . ?
C19 C18 C23 C22 -55.2(3) . . . . ?
C38 C37 C36 C35 -0.2(5) . . . . ?
C63 C64 C65 C66 0.3(5) . . . . ?
C25 C24 C29 C28 58.8(3) . . . . ?
C16 C15 C14 C13 55.5(3) . . . . ?
C69 C70 C71 C72 0.0(5) . . . . ?
C28 C27 C26 C25 -53.1(4) . . . . ?
C22 C21 C20 C19 55.1(4) . . . . ?
C20 C21 C22 C23 -57.2(4) . . . . ?
C46 C45 C50 C49 -3.0(5) . . . . ?
C35 C34 C33 C32 177.7(3) . . . . ?
C35 C34 C33 C54 -2.0(4) . . . . ?
C35 C34 C39 C40 176.8(2) . . . . ?
C35 C34 C39 C38 -3.5(4) . . . . ?
C49 C48 C47 C46 -2.2(5) . . . . ?
O74 C75 C76 C77 -22.2(6) . . . . ?
O74 C78 C77 C76 -19.5(6) . . . . ?
C36 C37 C38 C39 -3.0(5) . . . . ?
C47 C48 C49 C50 0.9(5) . . . . ?
O79 C80 C81 C82 -23.5(6) . . . . ?
O79 C83 C82 C81 25.7(6) . . . . ?
C75 O74 C78 C77 6.3(6) . . . . ?
C75 C76 C77 C78 24.4(6) . . . . ?
C80 O79 C83 C82 -41.4(6) . . . . ?
C80 C81 C82 C83 -1.9(6) . . . . ?
C78 O74 C75 C76 9.5(6) . . . . ?
C83 O79 C80 C81 40.7(6) . . . . ?
